data_7022044
loop_
_publ_author_name
'Truscott, Byron J.'
'Slawin, Alexandra M. Z.'
'Nolan, Steven P.'

_publ_section_title
;
 Well-defined NHC-rhodium hydroxide complexes as alkene hydrosilylation
 and dehydrogenative silylation catalysts.
;
_journal_issue 1
_journal_name_full 'Dalton transactions (Cambridge, England : 2003)'
_journal_page_first 270
_journal_page_last 276
_journal_paper_doi 10.1039/c2dt31339a
_journal_volume 42
_journal_year 2013
_chemical_formula_moiety 'C19 H33 N2 O Rh'
_chemical_formula_sum 'C19 H33 N2 O Rh'
_chemical_formula_weight 408.38
_chemical_name_systematic
;
?
;
_space_group_IT_number 14
_symmetry_cell_setting monoclinic
_symmetry_space_group_name_Hall '-P 2ybc'
_symmetry_space_group_name_H-M 'P 1 21/c 1'
_atom_sites_solution_hydrogens geom
_atom_sites_solution_primary direct
_atom_sites_solution_secondary difmap
_audit_creation_method SHELXL-97
_cell_angle_alpha 90.00
_cell_angle_beta 106.884(8)
_cell_angle_gamma 90.00
_cell_formula_units_Z 4
_cell_length_a 14.999(5)
_cell_length_b 9.986(3)
_cell_length_c 13.137(4)
_cell_measurement_reflns_used 6423
_cell_measurement_temperature 93(2)
_cell_measurement_theta_max 28.3
_cell_measurement_theta_min 2.5
_cell_volume 1882.8(10)
_computing_cell_refinement 'CrystalClear (Rigaku Corp., 2004)'
_computing_data_collection 'CrystalClear (Rigaku Corp., 2004)'
_computing_data_reduction 'CrystalClear (Rigaku Corp., 2004)'
_computing_molecular_graphics 'Bruker SHELXTL'
_computing_publication_material 'Bruker SHELXTL'
_computing_structure_refinement 'SHELXL-97 (Sheldrick, 1997)'
_computing_structure_solution 'SHELXS-97 (Sheldrick, 1990)'
_diffrn_ambient_temperature 93(2)
_diffrn_measured_fraction_theta_full 0.995
_diffrn_measured_fraction_theta_max 0.992
_diffrn_measurement_device_type CCD
_diffrn_measurement_method '\w and \f scans'
_diffrn_radiation_monochromator confocal
_diffrn_radiation_source 'rotating anode'
_diffrn_radiation_type MoK\a
_diffrn_radiation_wavelength 0.71073
_diffrn_reflns_av_R_equivalents 0.0585
_diffrn_reflns_av_sigmaI/netI 0.0631
_diffrn_reflns_limit_h_max 12
_diffrn_reflns_limit_h_min -17
_diffrn_reflns_limit_k_max 11
_diffrn_reflns_limit_k_min -11
_diffrn_reflns_limit_l_max 13
_diffrn_reflns_limit_l_min -15
_diffrn_reflns_number 11414
_diffrn_reflns_theta_full 25.00
_diffrn_reflns_theta_max 25.35
_diffrn_reflns_theta_min 2.48
_exptl_absorpt_coefficient_mu 0.914
_exptl_absorpt_correction_T_max 0.9820
_exptl_absorpt_correction_T_min 0.9142
_exptl_absorpt_correction_type multi-scan
_exptl_absorpt_process_details 'Jacobson, R. (1998) Private communication'
_exptl_crystal_colour Yellow
_exptl_crystal_density_diffrn 1.441
_exptl_crystal_density_method 'not measured'
_exptl_crystal_description Prism
_exptl_crystal_F_000 856
_exptl_crystal_size_max 0.10
_exptl_crystal_size_mid 0.10
_exptl_crystal_size_min 0.02
_refine_diff_density_max 1.014
_refine_diff_density_min -0.609
_refine_diff_density_rms 0.122
_refine_ls_extinction_method none
_refine_ls_goodness_of_fit_ref 1.146
_refine_ls_hydrogen_treatment mixed
_refine_ls_matrix_type full
_refine_ls_number_parameters 212
_refine_ls_number_reflns 3417
_refine_ls_number_restraints 1
_refine_ls_restrained_S_all 1.146
_refine_ls_R_factor_all 0.0513
_refine_ls_R_factor_gt 0.0422
_refine_ls_shift/su_max 0.021
_refine_ls_shift/su_mean 0.003
_refine_ls_structure_factor_coef Fsqd
_refine_ls_weighting_details 'calc w=1/[\s^2^(Fo^2^)+(0.0545P)^2^+0.0000P] where P=(Fo^2^+2Fc^2^)/3'
_refine_ls_weighting_scheme calc
_refine_ls_wR_factor_gt 0.1075
_refine_ls_wR_factor_ref 0.1164
_reflns_number_gt 2956
_reflns_number_total 3417
_reflns_threshold_expression >2sigma(I)
_cod_data_source_file c2dt31339a.txt
_cod_data_source_block 3d
_cod_depositor_comments
;
The following automatic conversions were performed:

'_symmetry_cell_setting' value 'Monoclinic' changed to 'monoclinic'
according to /home/saulius/struct/CIF-dictionaries/cif_core.dic
dictionary named 'cif_core.dic' version 2.4.2 from 2011-04-26.

Automatic conversion script
Id: cif_fix_values 1891 2012-01-12 08:04:46Z andrius 
;
_cod_original_sg_symbol_H-M P2(1)/c
_cod_database_code 7022044

loop_
_symmetry_equiv_pos_as_xyz
'x, y, z'
'-x, y+1/2, -z+1/2'
'-x, -y, -z'
'x, -y-1/2, z-1/2'

loop_
_atom_site_label
_atom_site_type_symbol
_atom_site_fract_x
_atom_site_fract_y
_atom_site_fract_z
_atom_site_U_iso_or_equiv
_atom_site_adp_type
_atom_site_occupancy
_atom_site_symmetry_multiplicity
_atom_site_calc_flag
_atom_site_refinement_flags
Rh1 Rh 0.218200(19) 0.06637(3) 0.306227(19) 0.01836(15) Uani 1 1 d .
O1 O 0.3158(2) -0.0564(3) 0.2689(2) 0.0389(9) Uani 1 1 d D
H1O H 0.342(3) -0.108(4) 0.334(2) 0.042(12) Uiso 1 1 d D
C1 C 0.2854(3) 0.0461(4) 0.4648(3) 0.0166(8) Uani 1 1 d .
N2 N 0.3533(2) 0.1259(3) 0.5269(2) 0.0198(7) Uani 1 1 d .
C3 C 0.3800(3) 0.0781(4) 0.6323(3) 0.0201(9) Uani 1 1 d .
C4 C 0.3292(3) -0.0298(4) 0.6350(3) 0.0183(8) Uani 1 1 d .
N5 N 0.2698(2) -0.0507(3) 0.5312(2) 0.0192(7) Uani 1 1 d .
C6 C 0.3974(3) 0.2317(4) 0.4790(3) 0.0224(9) Uani 1 1 d .
H6A H 0.3610 0.2363 0.4021 0.027 Uiso 1 1 calc R
C7 C 0.3919(3) 0.3711(4) 0.5251(3) 0.0292(10) Uani 1 1 d .
H7A H 0.3270 0.3915 0.5208 0.044 Uiso 1 1 calc R
H7B H 0.4153 0.4377 0.4844 0.044 Uiso 1 1 calc R
H7C H 0.4300 0.3732 0.5996 0.044 Uiso 1 1 calc R
C8 C 0.4964(3) 0.1925(4) 0.4822(3) 0.0328(10) Uani 1 1 d .
H8A H 0.4960 0.1026 0.4521 0.049 Uiso 1 1 calc R
H8B H 0.5360 0.1927 0.5561 0.049 Uiso 1 1 calc R
H8C H 0.5207 0.2568 0.4406 0.049 Uiso 1 1 calc R
C9 C 0.4503(3) 0.1464(4) 0.7231(3) 0.0330(10) Uani 1 1 d .
H9A H 0.4577 0.0950 0.7886 0.049 Uiso 1 1 calc R
H9B H 0.4286 0.2370 0.7321 0.049 Uiso 1 1 calc R
H9C H 0.5103 0.1516 0.7075 0.049 Uiso 1 1 calc R
C10 C 0.3309(3) -0.1177(4) 0.7283(3) 0.0256(9) Uani 1 1 d .
H10A H 0.3773 -0.0838 0.7919 0.038 Uiso 1 1 calc R
H10B H 0.3471 -0.2093 0.7137 0.038 Uiso 1 1 calc R
H10C H 0.2693 -0.1172 0.7400 0.038 Uiso 1 1 calc R
C11 C 0.2014(3) -0.1576(4) 0.4924(3) 0.0199(8) Uani 1 1 d .
H11A H 0.1678 -0.1347 0.4169 0.024 Uiso 1 1 calc R
C12 C 0.1277(3) -0.1604(4) 0.5518(3) 0.0291(9) Uani 1 1 d .
H12A H 0.1008 -0.0708 0.5509 0.044 Uiso 1 1 calc R
H12B H 0.1564 -0.1884 0.6255 0.044 Uiso 1 1 calc R
H12C H 0.0784 -0.2239 0.5170 0.044 Uiso 1 1 calc R
C13 C 0.2469(3) -0.2930(4) 0.4894(3) 0.0278(9) Uani 1 1 d .
H13A H 0.2932 -0.2851 0.4503 0.042 Uiso 1 1 calc R
H13B H 0.1992 -0.3583 0.4539 0.042 Uiso 1 1 calc R
H13C H 0.2776 -0.3229 0.5623 0.042 Uiso 1 1 calc R
C21 C 0.0950(3) 0.1515(4) 0.3286(3) 0.0229(9) Uani 1 1 d .
H21A H 0.1025 0.0915 0.3866 0.027 Uiso 1 1 calc R
C22 C 0.1621(3) 0.2502(4) 0.3346(3) 0.0254(9) Uani 1 1 d .
H22A H 0.2098 0.2566 0.4004 0.030 Uiso 1 1 calc R
C23 C 0.1680(3) 0.3481(5) 0.2491(3) 0.0379(11) Uani 1 1 d .
H23A H 0.2315 0.3867 0.2681 0.045 Uiso 1 1 calc R
H23B H 0.1237 0.4224 0.2467 0.045 Uiso 1 1 calc R
C24 C 0.1461(3) 0.2839(4) 0.1380(3) 0.0356(11) Uani 1 1 d .
H24A H 0.0781 0.2881 0.1033 0.043 Uiso 1 1 calc R
H24B H 0.1771 0.3364 0.0940 0.043 Uiso 1 1 calc R
C25 C 0.1777(3) 0.1400(5) 0.1415(3) 0.0303(10) Uani 1 1 d .
H25A H 0.2396 0.1240 0.1397 0.036 Uiso 1 1 calc R
C26 C 0.1241(3) 0.0305(5) 0.1471(3) 0.0271(10) Uani 1 1 d .
H26A H 0.1520 -0.0550 0.1474 0.032 Uiso 1 1 calc R
C27 C 0.0247(3) 0.0333(4) 0.1528(3) 0.0276(9) Uani 1 1 d .
H27A H 0.0083 -0.0564 0.1740 0.033 Uiso 1 1 calc R
H27C H -0.0176 0.0533 0.0813 0.033 Uiso 1 1 calc R
C28 C 0.0096(3) 0.1368(5) 0.2314(3) 0.0313(10) Uani 1 1 d .
H28C H -0.0447 0.1100 0.2552 0.038 Uiso 1 1 calc R
H28A H -0.0048 0.2245 0.1952 0.038 Uiso 1 1 calc R

loop_
_atom_site_aniso_label
_atom_site_aniso_U_11
_atom_site_aniso_U_22
_atom_site_aniso_U_33
_atom_site_aniso_U_23
_atom_site_aniso_U_13
_atom_site_aniso_U_12
Rh1 0.0191(2) 0.0191(2) 0.0166(2) 0.00038(9) 0.00477(14) 0.00288(11)
O1 0.060(2) 0.035(2) 0.0151(15) -0.0067(11) 0.0008(13) 0.0326(15)
C1 0.016(2) 0.018(2) 0.0175(19) 0.0004(14) 0.0075(15) 0.0044(15)
N2 0.0225(17) 0.0165(18) 0.0199(15) -0.0004(12) 0.0053(12) -0.0048(14)
C3 0.023(2) 0.023(2) 0.0150(19) -0.0014(13) 0.0069(15) 0.0023(17)
C4 0.0152(19) 0.026(2) 0.0141(17) -0.0002(15) 0.0049(13) 0.0022(17)
N5 0.0207(19) 0.0197(19) 0.0176(17) -0.0005(11) 0.0061(13) -0.0005(13)
C6 0.023(2) 0.021(2) 0.0233(19) 0.0026(15) 0.0068(15) -0.0028(17)
C7 0.036(3) 0.023(2) 0.032(2) -0.0023(17) 0.0140(17) -0.0070(19)
C8 0.025(2) 0.036(3) 0.041(2) 0.0144(19) 0.0162(17) 0.006(2)
C9 0.034(3) 0.037(3) 0.025(2) -0.0009(17) 0.0033(17) -0.012(2)
C10 0.029(2) 0.025(2) 0.0213(19) 0.0061(16) 0.0050(15) 0.0021(19)
C11 0.023(2) 0.018(2) 0.0179(17) -0.0035(14) 0.0049(14) -0.0038(16)
C12 0.025(2) 0.024(2) 0.038(2) -0.0028(17) 0.0102(17) -0.0045(18)
C13 0.029(2) 0.020(2) 0.034(2) -0.0068(16) 0.0079(16) -0.0025(18)
C21 0.018(2) 0.025(2) 0.0267(19) 0.0009(15) 0.0090(15) -0.0009(17)
C22 0.024(2) 0.021(2) 0.032(2) 0.0038(16) 0.0106(16) 0.0062(18)
C23 0.039(3) 0.025(3) 0.050(3) 0.0092(19) 0.014(2) 0.003(2)
C24 0.025(2) 0.044(3) 0.038(2) 0.0230(19) 0.0074(17) 0.000(2)
C25 0.023(2) 0.052(3) 0.0162(19) 0.0070(17) 0.0048(15) 0.004(2)
C26 0.028(2) 0.032(2) 0.0158(19) -0.0040(17) -0.0012(15) 0.007(2)
C27 0.029(2) 0.029(2) 0.022(2) 0.0018(16) 0.0012(16) -0.0030(19)
C28 0.022(2) 0.039(3) 0.035(2) -0.0005(18) 0.0118(17) -0.003(2)

loop_
_atom_type_symbol
_atom_type_description
_atom_type_scat_dispersion_real
_atom_type_scat_dispersion_imag
_atom_type_scat_source
C C 0.0033 0.0016 'International Tables Vol C Tables 4.2.6.8 and 6.1.1.4'
H H 0.0000 0.0000 'International Tables Vol C Tables 4.2.6.8 and 6.1.1.4'
N N 0.0061 0.0033 'International Tables Vol C Tables 4.2.6.8 and 6.1.1.4'
O O 0.0106 0.0060 'International Tables Vol C Tables 4.2.6.8 and 6.1.1.4'
Rh Rh -1.1178 0.9187 'International Tables Vol C Tables 4.2.6.8 and 6.1.1.4'

loop_
_geom_angle_atom_site_label_1
_geom_angle_atom_site_label_2
_geom_angle_atom_site_label_3
_geom_angle
C1 Rh1 O1 90.53(13)
C1 Rh1 C22 90.56(14)
O1 Rh1 C22 155.02(15)
C1 Rh1 C21 95.15(14)
O1 Rh1 C21 165.51(14)
C22 Rh1 C21 38.51(15)
C1 Rh1 C26 161.63(17)
O1 Rh1 C26 88.90(14)
C22 Rh1 C26 97.64(16)
C21 Rh1 C26 81.51(15)
C1 Rh1 C25 161.88(16)
O1 Rh1 C25 88.72(14)
C22 Rh1 C25 82.64(15)
C21 Rh1 C25 89.95(15)
C26 Rh1 C25 36.46(16)
Rh1 O1 H1O 104(3)
N2 C1 N5 105.5(3)
N2 C1 Rh1 127.9(3)
N5 C1 Rh1 126.6(3)
C1 N2 C3 109.9(3)
C1 N2 C6 120.8(3)
C3 N2 C6 128.7(3)
C4 C3 N2 107.4(3)
C4 C3 C9 128.5(3)
N2 C3 C9 124.0(3)
C3 C4 N5 107.5(3)
C3 C4 C10 128.6(3)
N5 C4 C10 123.9(3)
C1 N5 C4 109.6(3)
C1 N5 C11 121.7(3)
C4 N5 C11 128.8(3)
N2 C6 C8 110.9(3)
N2 C6 C7 113.5(3)
C8 C6 C7 112.7(3)
N2 C6 H6A 106.4
C8 C6 H6A 106.4
C7 C6 H6A 106.4
C6 C7 H7A 109.5
C6 C7 H7B 109.5
H7A C7 H7B 109.5
C6 C7 H7C 109.5
H7A C7 H7C 109.5
H7B C7 H7C 109.5
C6 C8 H8A 109.5
C6 C8 H8B 109.5
H8A C8 H8B 109.5
C6 C8 H8C 109.5
H8A C8 H8C 109.5
H8B C8 H8C 109.5
C3 C9 H9A 109.5
C3 C9 H9B 109.5
H9A C9 H9B 109.5
C3 C9 H9C 109.5
H9A C9 H9C 109.5
H9B C9 H9C 109.5
C4 C10 H10A 109.5
C4 C10 H10B 109.5
H10A C10 H10B 109.5
C4 C10 H10C 109.5
H10A C10 H10C 109.5
H10B C10 H10C 109.5
N5 C11 C13 112.5(3)
N5 C11 C12 111.9(3)
C13 C11 C12 113.2(3)
N5 C11 H11A 106.2
C13 C11 H11A 106.2
C12 C11 H11A 106.2
C11 C12 H12A 109.5
C11 C12 H12B 109.5
H12A C12 H12B 109.5
C11 C12 H12C 109.5
H12A C12 H12C 109.5
H12B C12 H12C 109.5
C11 C13 H13A 109.5
C11 C13 H13B 109.5
H13A C13 H13B 109.5
C11 C13 H13C 109.5
H13A C13 H13C 109.5
H13B C13 H13C 109.5
C22 C21 C28 122.1(3)
C22 C21 Rh1 69.4(2)
C28 C21 Rh1 113.3(2)
C22 C21 H21A 119.0
C28 C21 H21A 119.0
Rh1 C21 H21A 87.3
C21 C22 C23 127.7(3)
C21 C22 Rh1 72.0(2)
C23 C22 Rh1 108.7(3)
C21 C22 H22A 116.1
C23 C22 H22A 116.1
Rh1 C22 H22A 89.2
C22 C23 C24 113.1(4)
C22 C23 H23A 108.9
C24 C23 H23A 109.0
C22 C23 H23B 109.0
C24 C23 H23B 109.0
H23A C23 H23B 107.8
C25 C24 C23 112.9(3)
C25 C24 H24A 109.0
C23 C24 H24A 109.0
C25 C24 H24B 109.0
C23 C24 H24B 109.0
H24A C24 H24B 107.8
C26 C25 C24 125.3(4)
C26 C25 Rh1 71.3(2)
C24 C25 Rh1 110.1(2)
C26 C25 H25A 117.3
C24 C25 H25A 117.3
Rh1 C25 H25A 88.6
C25 C26 C27 126.0(4)
C25 C26 Rh1 72.3(2)
C27 C26 Rh1 108.7(2)
C25 C26 H26A 117.0
C27 C26 H26A 117.0
Rh1 C26 H26A 89.0
C26 C27 C28 112.9(3)
C26 C27 H27A 109.0
C28 C27 H27A 109.0
C26 C27 H27C 109.0
C28 C27 H27C 109.0
H27A C27 H27C 107.8
C27 C28 C21 112.1(3)
C27 C28 H28C 109.2
C21 C28 H28C 109.2
C27 C28 H28A 109.2
C21 C28 H28A 109.2
H28C C28 H28A 107.9

loop_
_geom_bond_atom_site_label_1
_geom_bond_atom_site_label_2
_geom_bond_distance
Rh1 C1 2.044(3)
Rh1 O1 2.074(3)
Rh1 C22 2.097(4)
Rh1 C21 2.131(4)
Rh1 C26 2.185(4)
Rh1 C25 2.198(3)
O1 H1O 0.9798(11)
C1 N2 1.362(5)
C1 N5 1.367(5)
N2 C3 1.408(5)
N2 C6 1.481(5)
C3 C4 1.326(5)
C3 C9 1.506(5)
C4 N5 1.411(4)
C4 C10 1.502(5)
N5 C11 1.466(5)
C6 C8 1.524(5)
C6 C7 1.529(5)
C6 H6A 1.0000
C7 H7A 0.9800
C7 H7B 0.9800
C7 H7C 0.9800
C8 H8A 0.9800
C8 H8B 0.9800
C8 H8C 0.9800
C9 H9A 0.9800
C9 H9B 0.9800
C9 H9C 0.9800
C10 H10A 0.9800
C10 H10B 0.9800
C10 H10C 0.9800
C11 C13 1.519(5)
C11 C12 1.528(5)
C11 H11A 1.0000
C12 H12A 0.9800
C12 H12B 0.9800
C12 H12C 0.9800
C13 H13A 0.9800
C13 H13B 0.9800
C13 H13C 0.9800
C21 C22 1.395(5)
C21 C28 1.530(5)
C21 H21A 0.9500
C22 C23 1.512(6)
C22 H22A 0.9500
C23 C24 1.540(6)
C23 H23A 0.9900
C23 H23B 0.9900
C24 C25 1.509(6)
C24 H24A 0.9900
C24 H24B 0.9900
C25 C26 1.371(6)
C25 H25A 0.9500
C26 C27 1.515(6)
C26 H26A 0.9500
C27 C28 1.523(6)
C27 H27A 0.9900
C27 H27C 0.9900
C28 H28C 0.9900
C28 H28A 0.9900

loop_
_geom_torsion_atom_site_label_1
_geom_torsion_atom_site_label_2
_geom_torsion_atom_site_label_3
_geom_torsion_atom_site_label_4
_geom_torsion
O1 Rh1 C1 N2 91.9(3)
C22 Rh1 C1 N2 -63.2(3)
C21 Rh1 C1 N2 -101.5(3)
C26 Rh1 C1 N2 180.0(4)
C25 Rh1 C1 N2 4.4(7)
O1 Rh1 C1 N5 -89.4(3)
C22 Rh1 C1 N5 115.6(3)
C21 Rh1 C1 N5 77.3(3)
C26 Rh1 C1 N5 -1.2(7)
C25 Rh1 C1 N5 -176.9(4)
N5 C1 N2 C3 0.2(4)
Rh1 C1 N2 C3 179.1(3)
N5 C1 N2 C6 171.8(3)
Rh1 C1 N2 C6 -9.3(5)
C1 N2 C3 C4 0.0(4)
C6 N2 C3 C4 -170.7(4)
C1 N2 C3 C9 -177.0(4)
C6 N2 C3 C9 12.3(6)
N2 C3 C4 N5 -0.1(4)
C9 C3 C4 N5 176.6(4)
N2 C3 C4 C10 180.0(4)
C9 C3 C4 C10 -3.2(7)
N2 C1 N5 C4 -0.2(4)
Rh1 C1 N5 C4 -179.2(3)
N2 C1 N5 C11 -179.0(3)
Rh1 C1 N5 C11 2.0(5)
C3 C4 N5 C1 0.2(4)
C10 C4 N5 C1 -179.9(3)
C3 C4 N5 C11 178.9(3)
C10 C4 N5 C11 -1.2(6)
C1 N2 C6 C8 -107.2(4)
C3 N2 C6 C8 62.7(5)
C1 N2 C6 C7 124.7(4)
C3 N2 C6 C7 -65.4(5)
C1 N5 C11 C13 108.5(4)
C4 N5 C11 C13 -70.0(4)
C1 N5 C11 C12 -122.7(4)
C4 N5 C11 C12 58.7(5)
C1 Rh1 C21 C22 84.4(2)
O1 Rh1 C21 C22 -162.9(4)
C26 Rh1 C21 C22 -113.8(2)
C25 Rh1 C21 C22 -78.2(2)
C1 Rh1 C21 C28 -158.5(3)
O1 Rh1 C21 C28 -45.8(6)
C22 Rh1 C21 C28 117.1(4)
C26 Rh1 C21 C28 3.3(3)
C25 Rh1 C21 C28 38.9(3)
C28 C21 C22 C23 -5.2(6)
Rh1 C21 C22 C23 100.1(4)
C28 C21 C22 Rh1 -105.3(4)
C1 Rh1 C22 C21 -97.6(2)
O1 Rh1 C22 C21 170.0(2)
C26 Rh1 C22 C21 65.9(2)
C25 Rh1 C22 C21 99.3(2)
C1 Rh1 C22 C23 137.7(3)
O1 Rh1 C22 C23 45.3(5)
C21 Rh1 C22 C23 -124.7(4)
C26 Rh1 C22 C23 -58.8(3)
C25 Rh1 C22 C23 -25.4(3)
C21 C22 C23 C24 -42.0(6)
Rh1 C22 C23 C24 39.4(4)
C22 C23 C24 C25 -33.6(5)
C23 C24 C25 C26 91.8(4)
C23 C24 C25 Rh1 11.0(4)
C1 Rh1 C25 C26 177.7(4)
O1 Rh1 C25 C26 89.9(3)
C22 Rh1 C25 C26 -113.6(3)
C21 Rh1 C25 C26 -75.7(3)
C1 Rh1 C25 C24 -60.6(6)
O1 Rh1 C25 C24 -148.4(3)
C22 Rh1 C25 C24 8.1(3)
C21 Rh1 C25 C24 46.0(3)
C26 Rh1 C25 C24 121.7(4)
C24 C25 C26 C27 -1.2(5)
Rh1 C25 C26 C27 100.6(3)
C24 C25 C26 Rh1 -101.8(3)
C1 Rh1 C26 C25 -177.7(4)
O1 Rh1 C26 C25 -89.3(3)
C22 Rh1 C26 C25 66.5(3)
C21 Rh1 C26 C25 101.6(3)
C1 Rh1 C26 C27 59.4(6)
O1 Rh1 C26 C27 147.8(3)
C22 Rh1 C26 C27 -56.4(3)
C21 Rh1 C26 C27 -21.3(3)
C25 Rh1 C26 C27 -122.9(4)
C25 C26 C27 C28 -44.8(5)
Rh1 C26 C27 C28 36.4(4)
C26 C27 C28 C21 -34.8(5)
C22 C21 C28 C27 95.2(5)
Rh1 C21 C28 C27 15.6(4)
